data_4080144
loop_
_publ_author_name
'Kaneko, Hiroshi'
'Dietrich, H. Martin'
'Sch\"adle, Christoph'
'Maichle-M\"ossmer, C\"acilia'
'Tsurugi, Hayato'
'T\"ornroos, Karl W.'
'Mashima, Kazushi'
'Anwander, Reiner'

_publ_section_title
;
 Synthesis of Rare-Earth-Metal Iminopyrrolyl Complexes from Alkyl
 Precursors: Ln\\rightarrow Al N-Ancillary Ligand Transfer
;
_journal_issue 5
_journal_name_full Organometallics
_journal_page_first 1199
_journal_paper_doi 10.1021/om301002n
_journal_volume 32
_journal_year 2013
_chemical_formula_moiety 'C39 H39 N6 Y'
_chemical_formula_sum 'C39 H39 N6 Y'
_chemical_formula_weight 680.67
_space_group_crystal_system monoclinic
_space_group_IT_number 14
_space_group_name_Hall '-P 2ybc'
_space_group_name_H-M_alt 'P 1 21/c 1'
_symmetry_space_group_name_Hall '-P 2ybc'
_symmetry_space_group_name_H-M 'P 1 21/c 1'
_atom_sites_solution_hydrogens geom
_atom_sites_solution_primary direct
_atom_sites_solution_secondary difmap
_cell_angle_alpha 90
_cell_angle_beta 95.894(4)
_cell_angle_gamma 90
_cell_formula_units_Z 4
_cell_length_a 9.7346(5)
_cell_length_b 17.5172(11)
_cell_length_c 20.4851(13)
_cell_measurement_reflns_used 2506
_cell_measurement_temperature 100.(2)
_cell_measurement_theta_max 63.2084
_cell_measurement_theta_min 4.3396
_cell_volume 3474.7(4)
_computing_cell_refinement 'APEX2 v2012.10-0 (Bruker AXS)'
_computing_data_collection 'COSMO v1.61'
_computing_data_reduction 'SAINT V8.27B (Bruker AXS Inc., 2012)'
_computing_molecular_graphics 'Ortep3, POV-Ray'
_computing_structure_refinement 'SHELXL-97 (Sheldrick, 2008)'
_computing_structure_solution 'SHELXS-97 (Sheldrick, 2008)'
_diffrn_ambient_temperature 100.(2)
_diffrn_detector_area_resol_mean 8.3333
_diffrn_measured_fraction_theta_full 0.960
_diffrn_measured_fraction_theta_max 0.960
_diffrn_measurement_device_type 'Bruker ApexDuo'
_diffrn_measurement_method 'phi and omega scans'
_diffrn_radiation_monochromator multilayer
_diffrn_radiation_type CuK\a
_diffrn_radiation_wavelength 1.54178
_diffrn_reflns_av_R_equivalents 0.0543
_diffrn_reflns_av_sigmaI/netI 0.0519
_diffrn_reflns_limit_h_max 10
_diffrn_reflns_limit_h_min -10
_diffrn_reflns_limit_k_max 19
_diffrn_reflns_limit_k_min -19
_diffrn_reflns_limit_l_max 22
_diffrn_reflns_limit_l_min -21
_diffrn_reflns_number 15529
_diffrn_reflns_theta_full 58.93
_diffrn_reflns_theta_max 58.93
_diffrn_reflns_theta_min 3.33
_diffrn_source 'ImuS-focus sealed tube'
_exptl_absorpt_coefficient_mu 2.633
_exptl_absorpt_correction_T_max 0.82
_exptl_absorpt_correction_T_min 0.71
_exptl_absorpt_correction_type multi-scan
_exptl_absorpt_process_details 'SADABS V2012/1 (Bruker AXS Inc.)'
_exptl_crystal_colour 'clear colourless'
_exptl_crystal_density_diffrn 1.301
_exptl_crystal_density_method 'not measured'
_exptl_crystal_description plate
_exptl_crystal_F_000 1416
_exptl_crystal_size_max 0.100
_exptl_crystal_size_mid 0.100
_exptl_crystal_size_min 0.080
_refine_diff_density_max 0.918
_refine_diff_density_min -0.416
_refine_ls_extinction_method none
_refine_ls_goodness_of_fit_ref 1.323
_refine_ls_hydrogen_treatment constr
_refine_ls_matrix_type full
_refine_ls_number_parameters 421
_refine_ls_number_reflns 4795
_refine_ls_number_restraints 144
_refine_ls_restrained_S_all 1.305
_refine_ls_R_factor_all 0.0666
_refine_ls_R_factor_gt 0.0459
_refine_ls_shift/su_max 0.001
_refine_ls_shift/su_mean 0.000
_refine_ls_structure_factor_coef Fsqd
_refine_ls_weighting_details 'calc w=1/[\s^2^(Fo^2^)+(0.0473P)^2^+0.0000P] where P=(Fo^2^+2Fc^2^)/3'
_refine_ls_weighting_scheme calc
_refine_ls_wR_factor_gt 0.1111
_refine_ls_wR_factor_ref 0.1170
_reflns_number_gt 3699
_reflns_number_total 4795
_reflns_threshold_expression >2sigma(I)
_cod_data_source_file om301002n_si_001.cif
_cod_data_source_block hiroschi2
_cod_database_code 4080144

loop_
_space_group_symop_operation_xyz
'x, y, z'
'-x, y+1/2, -z+1/2'
'-x, -y, -z'
'x, -y-1/2, z-1/2'

loop_
_atom_site_type_symbol
_atom_site_label
_atom_site_fract_x
_atom_site_fract_y
_atom_site_fract_z
_atom_site_U_iso_or_equiv
_atom_site_adp_type
_atom_site_calc_flag
_atom_site_refinement_flags
_atom_site_occupancy
C C1 0.0464(5) 0.1242(3) 0.5953(2) 0.0340(11) Uani d U 1
H H1 -0.0151 0.1573 0.5699 0.041 Uiso calc R 1
C C2 0.0260(5) 0.0467(3) 0.6011(2) 0.0332(11) Uani d U 1
H H2 -0.0487 0.0176 0.5806 0.04 Uiso calc R 1
C C3 0.1374(5) 0.0197(3) 0.6431(2) 0.0316(11) Uani d U 1
H H3 0.1529 -0.0315 0.6573 0.038 Uiso calc R 1
C C4 0.2209(5) 0.0824(2) 0.6600(2) 0.0256(10) Uani d U 1
C C5 0.3512(5) 0.0871(2) 0.6966(2) 0.0262(10) Uani d U 1
H H5 0.3883 0.0425 0.7182 0.031 Uiso calc R 1
C C6 0.5577(5) 0.1452(2) 0.7389(2) 0.0259(10) Uani d U 1
C C7 0.6671(5) 0.1137(2) 0.7092(2) 0.0260(10) Uani d U 1
C C8 0.7966(5) 0.1114(3) 0.7444(2) 0.0381(12) Uani d U 1
H H8 0.8725 0.0904 0.7248 0.046 Uiso calc R 1
C C9 0.8158(5) 0.1395(3) 0.8082(3) 0.0484(14) Uani d U 1
H H9 0.9046 0.1375 0.8322 0.058 Uiso calc R 1
C C10 0.7059(5) 0.1702(3) 0.8365(2) 0.0443(13) Uani d U 1
H H10 0.7198 0.1888 0.8802 0.053 Uiso calc R 1
C C11 0.5760(5) 0.1744(3) 0.8026(2) 0.0342(11) Uani d U 1
C C12 0.6479(5) 0.0821(3) 0.6408(2) 0.0331(11) Uani d U 1
H H12A 0.6027 0.0321 0.6413 0.05 Uiso calc R 1
H H12B 0.7382 0.0764 0.6241 0.05 Uiso calc R 1
H H12C 0.5904 0.117 0.6124 0.05 Uiso calc R 1
C C13 0.4567(6) 0.2097(3) 0.8335(2) 0.0446(13) Uani d U 1
H H13A 0.4875 0.2248 0.8787 0.067 Uiso calc R 1
H H13B 0.3817 0.1724 0.8336 0.067 Uiso calc R 1
H H13C 0.4236 0.2548 0.8083 0.067 Uiso calc R 1
C C14 0.0258(6) 0.3659(3) 0.5755(4) 0.0567(16) Uani d U 1
H H14 -0.012 0.3806 0.6146 0.068 Uiso calc R 1
C C15 -0.0251(6) 0.3886(3) 0.5125(4) 0.077(2) Uani d U 1
H H15 -0.1014 0.4216 0.501 0.092 Uiso calc R 1
C C16 0.0560(6) 0.3544(4) 0.4701(4) 0.0718(19) Uani d U 1
H H16 0.0454 0.3585 0.4237 0.086 Uiso calc R 1
C C17 0.1571(5) 0.3124(3) 0.5079(3) 0.0448(13) Uani d U 1
C C18 0.2716(5) 0.2716(3) 0.4899(3) 0.0409(12) Uani d U 1
H H18 0.2809 0.2642 0.4446 0.049 Uiso calc R 1
C C19 0.4773(5) 0.2021(3) 0.5075(2) 0.0324(11) Uani d U 1
C C20 0.6077(5) 0.2347(3) 0.5133(2) 0.0312(10) Uani d U 1
C C21 0.7152(5) 0.1955(3) 0.4898(2) 0.0349(11) Uani d U 1
H H21 0.8048 0.2176 0.4932 0.042 Uiso calc R 1
C C22 0.6941(6) 0.1244(3) 0.4612(3) 0.0503(14) Uani d U 1
H H22 0.7685 0.098 0.4447 0.06 Uiso calc R 1
C C23 0.5654(7) 0.0924(4) 0.4568(3) 0.0632(18) Uani d U 1
H H23 0.5515 0.0433 0.4377 0.076 Uiso calc R 1
C C24 0.4540(6) 0.1302(3) 0.4799(3) 0.0505(14) Uani d U 1
C C25 0.6313(6) 0.3111(3) 0.5458(3) 0.0618(18) Uani d U 1
H H25A 0.7244 0.3293 0.5397 0.093 Uiso calc R 1
H H25B 0.6222 0.3062 0.5929 0.093 Uiso calc R 1
H H25C 0.5629 0.3477 0.5262 0.093 Uiso calc R 1
C C26 0.3110(7) 0.0938(4) 0.4767(3) 0.074(2) Uani d U 1
H H26A 0.2797 0.0932 0.5207 0.11 Uiso calc R 1
H H26B 0.3155 0.0413 0.4604 0.11 Uiso calc R 1
H H26C 0.246 0.1234 0.447 0.11 Uiso calc R 1
C C27 0.0801(5) 0.2729(3) 0.7665(2) 0.0362(11) Uani d U 1
H H27 0.0338 0.2254 0.7597 0.043 Uiso calc R 1
C C28 0.0509(5) 0.3260(3) 0.8132(3) 0.0429(13) Uani d U 1
H H28 -0.0162 0.3216 0.8436 0.051 Uiso calc R 1
C C29 0.1404(5) 0.3873(3) 0.8065(3) 0.0469(14) Uani d U 1
H H29 0.1455 0.4332 0.8313 0.056 Uiso calc R 1
C C30 0.2199(5) 0.3681(3) 0.7568(2) 0.0352(11) Uani d U 1
C C31 0.3306(5) 0.4070(3) 0.7314(3) 0.0372(12) Uani d U 1
H H31 0.3531 0.4569 0.7472 0.045 Uiso calc R 1
C C32 0.5133(5) 0.4246(3) 0.6674(3) 0.0383(12) Uani d U 1
C C33 0.6458(5) 0.4120(3) 0.6972(3) 0.0425(12) Uani d U 1
C C34 0.7536(6) 0.4551(3) 0.6759(3) 0.0542(15) Uani d U 1
H H34 0.8452 0.4478 0.6957 0.065 Uiso calc R 1
C C35 0.7280(7) 0.5082(3) 0.6264(3) 0.0653(17) Uani d U 1
H H35 0.8019 0.5372 0.6122 0.078 Uiso calc R 1
C C36 0.5969(7) 0.5191(3) 0.5977(3) 0.0580(15) Uani d U 1
H H36 0.5807 0.5557 0.5635 0.07 Uiso calc R 1
C C37 0.4868(6) 0.4778(3) 0.6172(3) 0.0472(13) Uani d U 1
C C38 0.6722(5) 0.3533(3) 0.7502(3) 0.0489(14) Uani d U 1
H H38A 0.6228 0.3674 0.7878 0.073 Uiso calc R 1
H H38B 0.7715 0.3506 0.7641 0.073 Uiso calc R 1
H H38C 0.6396 0.3033 0.7335 0.073 Uiso calc R 1
C C39 0.3412(6) 0.4903(3) 0.5843(3) 0.0544(15) Uani d U 1
H H39A 0.3064 0.4426 0.5638 0.082 Uiso calc R 1
H H39B 0.3426 0.53 0.5507 0.082 Uiso calc R 1
H H39C 0.2809 0.5062 0.6173 0.082 Uiso calc R 1
N N1 0.1641(4) 0.1473(2) 0.63019(18) 0.0282(9) Uani d U 1
N N2 0.4231(4) 0.14996(19) 0.70214(16) 0.0229(8) Uani d U 1
N N3 0.1371(4) 0.3197(2) 0.5732(2) 0.0383(10) Uani d U 1
N N4 0.3649(4) 0.2436(2) 0.53289(17) 0.0304(8) Uani d U 1
N N5 0.1820(4) 0.2968(2) 0.73177(19) 0.0332(9) Uani d U 1
N N6 0.4023(4) 0.3780(2) 0.6878(2) 0.0328(9) Uani d U 1
Y Y1 0.29991(4) 0.25678(19) 0.644655(19) 0.02616(15) Uani d U 1

loop_
_atom_site_aniso_label
_atom_site_aniso_U_11
_atom_site_aniso_U_22
_atom_site_aniso_U_33
_atom_site_aniso_U_12
_atom_site_aniso_U_13
_atom_site_aniso_U_23
C1 0.020(3) 0.043(3) 0.038(3) -0.003(2) 0.002(2) -0.005(2)
C2 0.021(3) 0.044(3) 0.034(3) -0.007(2) 0.004(2) -0.009(2)
C3 0.030(3) 0.029(2) 0.037(3) -0.003(2) 0.008(2) -0.007(2)
C4 0.023(2) 0.027(2) 0.028(3) 0.0002(19) 0.0065(18) -0.0053(18)
C5 0.027(2) 0.024(2) 0.027(3) 0.0023(19) 0.0011(19) -0.0039(18)
C6 0.024(2) 0.026(2) 0.028(3) -0.001(2) -0.0012(18) 0.0006(18)
C7 0.022(2) 0.026(2) 0.030(3) -0.001(2) 0.0005(19) 0.0062(19)
C8 0.027(3) 0.054(3) 0.033(3) -0.002(2) 0.003(2) 0.010(2)
C9 0.028(3) 0.073(4) 0.041(3) -0.015(3) -0.012(2) 0.011(3)
C10 0.042(3) 0.061(3) 0.027(3) -0.011(3) -0.010(2) -0.007(2)
C11 0.037(3) 0.040(3) 0.025(3) -0.007(2) -0.002(2) -0.002(2)
C12 0.032(3) 0.036(2) 0.031(3) 0.008(2) 0.005(2) 0.002(2)
C13 0.051(3) 0.055(3) 0.027(3) -0.003(3) 0.001(2) -0.015(2)
C14 0.028(3) 0.030(3) 0.111(5) 0.005(2) 0.004(3) 0.015(3)
C15 0.027(3) 0.050(3) 0.148(6) -0.004(3) -0.013(4) 0.051(4)
C16 0.035(3) 0.081(4) 0.094(5) -0.020(3) -0.023(3) 0.056(4)
C17 0.026(3) 0.045(3) 0.061(3) -0.011(2) -0.012(2) 0.026(3)
C18 0.034(3) 0.053(3) 0.034(3) -0.018(2) -0.006(2) 0.014(2)
C19 0.039(3) 0.040(2) 0.017(2) -0.005(2) -0.002(2) 0.0011(19)
C20 0.030(2) 0.034(2) 0.027(2) 0.002(2) -0.0037(19) 0.0074(19)
C21 0.032(3) 0.048(3) 0.025(3) -0.003(2) 0.000(2) 0.003(2)
C22 0.050(3) 0.064(3) 0.040(3) 0.003(3) 0.017(3) -0.017(3)
C23 0.072(4) 0.067(4) 0.055(4) -0.024(3) 0.029(3) -0.042(3)
C24 0.055(3) 0.061(3) 0.036(3) -0.022(3) 0.009(3) -0.022(3)
C25 0.024(3) 0.038(3) 0.124(6) -0.008(2) 0.009(3) -0.014(3)
C26 0.062(4) 0.081(4) 0.082(5) -0.034(4) 0.025(4) -0.052(4)
C27 0.027(3) 0.037(2) 0.046(3) -0.008(2) 0.008(2) -0.005(2)
C28 0.023(3) 0.056(3) 0.052(3) -0.002(2) 0.017(2) -0.007(3)
C29 0.037(3) 0.048(3) 0.057(4) -0.003(3) 0.014(3) -0.024(3)
C30 0.027(3) 0.033(2) 0.046(3) -0.004(2) 0.007(2) -0.011(2)
C31 0.031(3) 0.030(2) 0.051(3) -0.004(2) 0.004(2) -0.012(2)
C32 0.035(3) 0.031(2) 0.051(3) -0.008(2) 0.017(2) -0.013(2)
C33 0.034(3) 0.038(3) 0.057(3) -0.007(2) 0.015(2) -0.020(2)
C34 0.034(3) 0.054(3) 0.077(4) -0.020(3) 0.017(3) -0.019(3)
C35 0.064(4) 0.049(3) 0.089(5) -0.023(3) 0.035(4) -0.010(3)
C36 0.067(4) 0.042(3) 0.068(4) -0.021(3) 0.023(3) 0.000(3)
C37 0.051(3) 0.034(3) 0.060(4) -0.009(3) 0.019(3) -0.006(2)
C38 0.028(3) 0.053(3) 0.065(4) -0.008(3) -0.001(3) -0.016(3)
C39 0.061(4) 0.040(3) 0.062(4) 0.000(3) 0.005(3) 0.007(3)
N1 0.024(2) 0.0281(18) 0.032(2) -0.0016(17) -0.0003(16) -0.0004(16)
N2 0.024(2) 0.0239(17) 0.020(2) -0.0015(16) -0.0008(15) -0.0023(14)
N3 0.022(2) 0.034(2) 0.057(3) 0.0001(18) -0.0024(18) 0.0108(19)
N4 0.029(2) 0.0349(19) 0.0266(19) -0.0094(18) -0.0026(15) 0.0033(17)
N5 0.026(2) 0.0328(19) 0.041(2) -0.0029(18) 0.0066(17) -0.0055(17)
N6 0.027(2) 0.0293(18) 0.043(2) -0.0022(18) 0.0073(18) -0.0111(17)
Y1 0.0238(2) 0.0227(2) 0.0317(2) 0.00049(19) 0.00124(15) -0.00155(18)

loop_
_atom_type_symbol
_atom_type_description
_atom_type_scat_dispersion_real
_atom_type_scat_dispersion_imag
_atom_type_scat_source
C C 0.0181 0.0091 'International Tables Vol C Tables 4.2.6.8 and 6.1.1.4'
N N 0.0311 0.0180 'International Tables Vol C Tables 4.2.6.8 and 6.1.1.4'
Y Y -0.2670 2.0244 'International Tables Vol C Tables 4.2.6.8 and 6.1.1.4'
H H 0.0000 0.0000 'International Tables Vol C Tables 4.2.6.8 and 6.1.1.4'

loop_
_geom_angle_atom_site_label_1
_geom_angle_atom_site_label_2
_geom_angle_atom_site_label_3
_geom_angle
N1 C1 C2 111.8(4)
C1 C2 C3 106.1(4)
C4 C3 C2 106.5(4)
N1 C4 C3 110.1(4)
N1 C4 C5 119.1(4)
C3 C4 C5 130.6(4)
N2 C5 C4 122.8(4)
C7 C6 C11 121.5(4)
C7 C6 N2 119.2(4)
C2 C1 H1 124.1
C11 C6 N2 119.2(4)
C8 C7 C6 118.6(4)
C8 C7 C12 119.6(4)
C6 C7 C12 121.8(4)
C9 C8 C7 120.4(5)
C10 C9 C8 119.9(5)
C9 C10 C11 121.3(5)
C10 C11 C6 118.2(5)
C10 C11 C13 120.9(5)
C6 C11 C13 120.8(4)
N3 C14 C15 110.3(6)
C16 C15 C14 106.7(5)
C15 C16 C17 107.4(6)
N3 C17 C16 109.1(6)
N3 C17 C18 119.9(4)
C16 C17 C18 130.9(6)
N4 C18 C17 122.3(5)
C20 C19 C24 121.3(5)
C20 C19 N4 118.7(4)
C24 C19 N4 120.0(4)
C21 C20 C19 119.0(4)
C21 C20 C25 120.8(4)
C19 C20 C25 120.2(4)
C22 C21 C20 120.8(5)
C23 C22 C21 119.5(5)
C22 C23 C24 121.5(5)
C23 C24 C19 117.9(5)
C23 C24 C26 121.7(5)
C19 C24 C26 120.4(5)
N5 C27 C28 111.8(4)
C27 C28 C29 105.8(5)
C30 C29 C28 106.8(4)
C29 C30 N5 110.1(4)
C29 C30 C31 131.2(4)
N5 C30 C31 118.7(4)
N6 C31 C30 123.4(4)
C37 C32 C33 121.7(5)
C37 C32 N6 120.2(5)
C33 C32 N6 118.0(5)
C32 C33 C34 118.0(5)
C32 C33 C38 120.7(5)
C34 C33 C38 121.2(5)
C35 C34 C33 120.6(6)
C36 C35 C34 120.1(6)
C35 C36 C37 121.4(6)
C36 C37 C32 118.2(6)
C36 C37 C39 120.7(5)
C32 C37 C39 121.1(5)
C1 N1 C4 105.5(4)
C1 N1 Y1 139.0(3)
C4 N1 Y1 115.2(3)
C5 N2 C6 116.5(4)
C5 N2 Y1 111.8(3)
C6 N2 Y1 131.7(3)
C14 N3 C17 106.4(5)
C14 N3 Y1 139.1(4)
C17 N3 Y1 114.3(3)
C18 N4 C19 116.6(4)
C18 N4 Y1 111.7(3)
C19 N4 Y1 131.2(3)
C27 N5 C30 105.5(4)
C27 N5 Y1 139.5(3)
C30 N5 Y1 114.9(3)
C31 N6 C32 116.7(4)
C31 N6 Y1 111.0(3)
C32 N6 Y1 131.8(3)
N3 Y1 N5 88.98(15)
N3 Y1 N1 88.21(13)
N5 Y1 N1 91.56(13)
N3 Y1 N4 71.37(14)
N5 Y1 N4 160.23(13)
N1 Y1 N4 90.06(12)
N3 Y1 N2 158.67(12)
N5 Y1 N2 96.69(12)
N1 Y1 N2 71.14(12)
N4 Y1 N2 102.47(12)
N3 Y1 N6 92.41(13)
N5 Y1 N6 71.30(13)
N1 Y1 N6 162.83(13)
N4 Y1 N6 106.41(13)
N2 Y1 N6 108.90(12)

loop_
_geom_bond_atom_site_label_1
_geom_bond_atom_site_label_2
_geom_bond_distance
C1 N1 1.349(6)
C1 H1 0.9500
C1 C2 1.378(7)
C2 C3 1.396(7)
C3 C4 1.388(6)
C4 N1 1.379(6)
C4 C5 1.408(6)
C5 N2 1.304(5)
C6 C7 1.394(6)
C6 C11 1.395(6)
C6 N2 1.445(5)
C7 C8 1.387(6)
C7 C12 1.500(6)
C8 C9 1.391(7)
C9 C10 1.378(8)
C10 C11 1.382(7)
C11 C13 1.511(7)
C14 N3 1.356(7)
C14 C15 1.393(10)
C15 C16 1.369(10)
C16 C17 1.398(7)
C17 N3 1.376(7)
C17 C18 1.405(8)
C18 N4 1.295(6)
C19 C20 1.386(7)
C19 C24 1.390(7)
C19 N4 1.453(6)
C20 C21 1.380(7)
C20 C25 1.503(7)
C21 C22 1.381(7)
C22 C23 1.368(8)
C23 C24 1.394(8)
C24 C26 1.526(8)
C27 N5 1.345(6)
C27 C28 1.385(7)
C28 C29 1.399(7)
C29 C30 1.382(7)
C30 N5 1.386(6)
C30 C31 1.417(7)
C31 N6 1.293(6)
C32 C37 1.392(7)
C32 C33 1.388(8)
C32 N6 1.450(6)
C33 C34 1.398(7)
C33 C38 1.499(8)
C34 C35 1.381(9)
C35 C36 1.362(9)
C36 C37 1.386(8)
C37 C39 1.521(8)
N1 Y1 2.331(3)
N2 Y1 2.457(3)
N3 Y1 2.323(4)
N4 Y1 2.448(4)
N5 Y1 2.327(4)
N6 Y1 2.470(3)
